data_7031484
loop_
_publ_author_name
'Fu, Yan'
'Jiang, Xiu-Juan'
'Zhu, Yan-Yan'
'Zhou, Bing-Jiang'
'Zang, Shuang-Quan'
'Tang, Ming-Sheng'
'Zhang, Hong-Yan'
'Mak, Thomas C. W.'

_publ_section_title
;
 A new fluorescent probe for Al(3+) based on rhodamine 6G and its
 application to bioimaging.
;
_journal_issue 33
_journal_name_full 'Dalton transactions (Cambridge, England : 2003)'
_journal_page_first 12624
_journal_page_last 12632
_journal_paper_doi 10.1039/c4dt01453g
_journal_volume 43
_journal_year 2014
_chemical_formula_sum 'C34 H32 N4 O5'
_chemical_formula_weight 576.64
_chemical_name_systematic
;

 ?

;
_space_group_IT_number 14
_symmetry_cell_setting monoclinic
_symmetry_space_group_name_Hall '-P 2ybc'
_symmetry_space_group_name_H-M 'P 1 21/c 1'
_atom_sites_solution_hydrogens geom
_atom_sites_solution_primary direct
_atom_sites_solution_secondary difmap
_audit_creation_method SHELXL-97
_cell_angle_alpha 90.00
_cell_angle_beta 94.605(14)
_cell_angle_gamma 90.00
_cell_formula_units_Z 4
_cell_length_a 14.9309(19)
_cell_length_b 9.0628(10)
_cell_length_c 27.435(6)
_cell_measurement_reflns_used 1293
_cell_measurement_temperature 293(2)
_cell_measurement_theta_max 26.3137
_cell_measurement_theta_min 2.8882
_cell_volume 3700.4(10)
_computing_cell_refinement 'Bruker FRAMBO'
_computing_data_collection 'Bruker FRAMBO'
_computing_data_reduction 'Bruker SAINT'
_computing_molecular_graphics 'Bruker SHELXTL'
_computing_publication_material 'Bruker SHELXTL'
_computing_structure_refinement 'SHELXL-97 (Sheldrick, 1997)'
_computing_structure_solution 'SHELXS-97 (Sheldrick, 1990)'
_diffrn_ambient_temperature 293(2)
_diffrn_measured_fraction_theta_full 0.998
_diffrn_measured_fraction_theta_max 0.998
_diffrn_measurement_device_type 'multiwire proportional'
_diffrn_measurement_method 'phi and omega scans'
_diffrn_radiation_monochromator graphite
_diffrn_radiation_source 'fine-focus sealed tube'
_diffrn_radiation_type MoK\a
_diffrn_radiation_wavelength 0.71073
_diffrn_reflns_av_R_equivalents 0.0805
_diffrn_reflns_av_sigmaI/netI 0.1952
_diffrn_reflns_limit_h_max 18
_diffrn_reflns_limit_h_min -15
_diffrn_reflns_limit_k_max 5
_diffrn_reflns_limit_k_min -10
_diffrn_reflns_limit_l_max 33
_diffrn_reflns_limit_l_min -32
_diffrn_reflns_number 13189
_diffrn_reflns_theta_full 25.50
_diffrn_reflns_theta_max 25.50
_diffrn_reflns_theta_min 2.97
_exptl_absorpt_coefficient_mu 0.070
_exptl_absorpt_correction_T_max 0.9888
_exptl_absorpt_correction_T_min 0.9860
_exptl_absorpt_correction_type multi-scan
_exptl_absorpt_process_details SADABS
_exptl_crystal_colour PINK
_exptl_crystal_density_diffrn 1.035
_exptl_crystal_density_method 'not measured'
_exptl_crystal_description NEEDLE
_exptl_crystal_F_000 1216
_exptl_crystal_size_max 0.30
_exptl_crystal_size_mid 0.16
_exptl_crystal_size_min 0.16
_platon_squeeze_details
;
;
_refine_diff_density_max 0.400
_refine_diff_density_min -0.229
_refine_diff_density_rms 0.063
_refine_ls_extinction_method none
_refine_ls_goodness_of_fit_ref 1.001
_refine_ls_hydrogen_treatment constr
_refine_ls_matrix_type full
_refine_ls_number_parameters 376
_refine_ls_number_reflns 6850
_refine_ls_number_restraints 3
_refine_ls_restrained_S_all 1.001
_refine_ls_R_factor_all 0.2091
_refine_ls_R_factor_gt 0.0916
_refine_ls_shift/su_max 0.000
_refine_ls_shift/su_mean 0.000
_refine_ls_structure_factor_coef Fsqd
_refine_ls_weighting_details 'calc w=1/[\s^2^(Fo^2^)+(0.0489P)^2^+0.0000P] where P=(Fo^2^+2Fc^2^)/3'
_refine_ls_weighting_scheme calc
_refine_ls_wR_factor_gt 0.2024
_refine_ls_wR_factor_ref 0.2346
_reflns_number_gt 2047
_reflns_number_total 6850
_reflns_threshold_expression >2sigma(I)
_cod_data_source_file c4dt01453g2.cif
_cod_data_source_block a
_cod_depositor_comments
;
The following automatic conversions were performed:

'_symmetry_cell_setting' value 'MONOCLINIC' changed to 'monoclinic'
according to
/usr/data/users/saulius/crontab/automatic-downloads/rss-feeds/RSC/lib/dictionaries/cif_core.dic
dictionary named 'cif_core.dic' version 2.4.2 from
2011-04-26.

'_exptl_absorpt_correction_type' value 'MULTI-SCAN'
changed to 'multi-scan' according to
/usr/data/users/saulius/crontab/automatic-downloads/rss-feeds/RSC/lib/dictionaries/cif_core.dic
dictionary named 'cif_core.dic' version 2.4.2 from
2011-04-26.

'_refine_ls_hydrogen_treatment' value 'CONSTR' changed
to 'constr' according to
/usr/data/users/saulius/crontab/automatic-downloads/rss-feeds/RSC/lib/dictionaries/cif_core.dic
dictionary named 'cif_core.dic' version 2.4.2 from 2011-04-26.

Automatic conversion script
Id: cif_fix_values 2281 2013-09-26 08:29:07Z andrius 

 Adding full bibliography for 7031484--7031486.cif.
;
_cod_original_sg_symbol_H-M P21/c
_cod_database_code 7031484

loop_
_symmetry_equiv_pos_as_xyz
'x, y, z'
'-x, y+1/2, -z+1/2'
'-x, -y, -z'
'x, -y-1/2, z-1/2'

loop_
_atom_site_label
_atom_site_type_symbol
_atom_site_fract_x
_atom_site_fract_y
_atom_site_fract_z
_atom_site_U_iso_or_equiv
_atom_site_adp_type
_atom_site_occupancy
_atom_site_symmetry_multiplicity
_atom_site_calc_flag
_atom_site_refinement_flags
C1 C 0.0590(4) 0.3005(8) 0.1788(2) 0.0850(10) Uani 1 1 d U
C2 C 0.0344(3) 0.2721(6) 0.22740(18) 0.0549(14) Uani 1 1 d .
C3 C 0.0980(3) 0.2159(5) 0.26219(18) 0.0509(13) Uani 1 1 d .
C4 C 0.0779(3) 0.1939(5) 0.31015(18) 0.0469(12) Uani 1 1 d .
C5 C -0.0094(4) 0.2236(7) 0.3218(2) 0.0782(18) Uani 1 1 d .
H5 H -0.0252 0.2048 0.3533 0.094 Uiso 1 1 calc R
C6 C -0.0746(3) 0.2819(7) 0.2866(2) 0.093(2) Uani 1 1 d .
H6 H -0.1322 0.3043 0.2951 0.111 Uiso 1 1 calc R
C7 C -0.0511(3) 0.3047(6) 0.2394(2) 0.0658(16) Uani 1 1 d .
H7 H -0.0932 0.3423 0.2158 0.079 Uiso 1 1 calc R
C8 C 0.1465(3) 0.1393(5) 0.34581(18) 0.0459(12) Uani 1 1 d .
H8 H 0.2018 0.1095 0.3359 0.055 Uiso 1 1 calc R
C9 C 0.1767(3) 0.0703(6) 0.4731(2) 0.0565(14) Uani 1 1 d .
C10 C 0.2559(4) 0.0060(6) 0.49993(19) 0.0606(15) Uani 1 1 d .
C11 C 0.3209(4) -0.0291(5) 0.46687(17) 0.0515(13) Uani 1 1 d .
C12 C 0.4014(4) -0.0964(5) 0.48253(18) 0.0581(14) Uani 1 1 d .
H12 H 0.4441 -0.1184 0.4608 0.070 Uiso 1 1 calc R
C13 C 0.4158(4) -0.1296(7) 0.5315(2) 0.0908(16) Uani 1 1 d U
H13 H 0.4695 -0.1740 0.5431 0.109 Uiso 1 1 calc R
C14 C 0.3519(4) -0.0980(7) 0.5636(2) 0.0908(16) Uani 1 1 d U
H14 H 0.3637 -0.1224 0.5964 0.109 Uiso 1 1 calc R
C15 C 0.2707(5) -0.0313(8) 0.5489(2) 0.101(2) Uani 1 1 d .
H15 H 0.2280 -0.0123 0.5709 0.121 Uiso 1 1 calc R
C16 C 0.1506(5) -0.4626(6) 0.3609(2) 0.110(2) Uani 1 1 d .
H16A H 0.1146 -0.4747 0.3306 0.165 Uiso 1 1 calc R
H16B H 0.1126 -0.4365 0.3862 0.165 Uiso 1 1 calc R
H16C H 0.1811 -0.5533 0.3694 0.165 Uiso 1 1 calc R
C17 C 0.2170(4) -0.3447(6) 0.3557(2) 0.0693(17) Uani 1 1 d .
C18 C 0.2720(4) -0.3571(6) 0.3185(3) 0.0763(18) Uani 1 1 d .
C19 C 0.3325(4) -0.2424(6) 0.3117(2) 0.0726(17) Uani 1 1 d .
H19 H 0.3704 -0.2468 0.2864 0.087 Uiso 1 1 calc R
C20 C 0.3355(3) -0.1185(5) 0.3440(2) 0.0577(15) Uani 1 1 d .
C21 C 0.2820(3) -0.1070(5) 0.38031(18) 0.0478(13) Uani 1 1 d .
C22 C 0.2226(4) -0.2215(6) 0.38570(19) 0.0606(15) Uani 1 1 d .
H22 H 0.1843 -0.2156 0.4108 0.073 Uiso 1 1 calc R
C23 C 0.3333(6) -0.5125(8) 0.2526(3) 0.124(3) Uani 1 1 d .
H23A H 0.3920 -0.4741 0.2639 0.149 Uiso 1 1 calc R
H23B H 0.3383 -0.6187 0.2494 0.149 Uiso 1 1 calc R
C24 C 0.3055(7) -0.4504(11) 0.2070(3) 0.182(4) Uani 1 1 d .
H24A H 0.2435 -0.4739 0.1987 0.272 Uiso 1 1 calc R
H24B H 0.3414 -0.4897 0.1825 0.272 Uiso 1 1 calc R
H24C H 0.3127 -0.3452 0.2086 0.272 Uiso 1 1 calc R
C25 C 0.3981(3) 0.1182(5) 0.35949(19) 0.0496(13) Uani 1 1 d .
C26 C 0.4574(3) 0.2251(5) 0.34401(18) 0.0580(11) Uani 1 1 d U
H26 H 0.4925 0.2047 0.3183 0.070 Uiso 1 1 calc R
C27 C 0.4637(3) 0.3590(6) 0.3667(2) 0.0580(11) Uani 1 1 d U
C28 C 0.4112(3) 0.3902(5) 0.40725(18) 0.0504(13) Uani 1 1 d .
C29 C 0.3560(3) 0.2785(5) 0.42010(17) 0.0474(13) Uani 1 1 d .
H29 H 0.3213 0.2954 0.4462 0.057 Uiso 1 1 calc R
C30 C 0.3477(3) 0.1414(5) 0.39717(18) 0.0472(13) Uani 1 1 d .
C31 C 0.2886(3) 0.0203(5) 0.41472(17) 0.0415(12) Uani 1 1 d .
C32 C 0.4187(4) 0.5335(5) 0.43488(19) 0.0719(17) Uani 1 1 d .
H32A H 0.3739 0.5367 0.4581 0.108 Uiso 1 1 calc R
H32B H 0.4096 0.6143 0.4124 0.108 Uiso 1 1 calc R
H32C H 0.4773 0.5411 0.4518 0.108 Uiso 1 1 calc R
C33 C 0.5796(5) 0.4484(7) 0.3128(3) 0.108(2) Uani 1 1 d .
H33A H 0.5457 0.4106 0.2838 0.130 Uiso 1 1 calc R
H33B H 0.6254 0.3764 0.3231 0.130 Uiso 1 1 calc R
C34 C 0.6239(6) 0.5926(9) 0.3008(3) 0.178(4) Uani 1 1 d .
H34A H 0.6516 0.6355 0.3302 0.267 Uiso 1 1 calc R
H34B H 0.5794 0.6591 0.2862 0.267 Uiso 1 1 calc R
H34C H 0.6687 0.5747 0.2783 0.267 Uiso 1 1 calc R
N1 N 0.1312(3) 0.1318(4) 0.39130(15) 0.0492(11) Uani 1 1 d .
N2 N 0.1980(3) 0.0781(4) 0.42466(14) 0.0491(11) Uani 1 1 d .
N3 N 0.5209(3) 0.4698(5) 0.35095(19) 0.0883(16) Uani 1 1 d .
H3A H 0.5205 0.5547 0.3650 0.106 Uiso 1 1 calc R
N4 N 0.2688(4) -0.4777(6) 0.2882(2) 0.111(2) Uani 1 1 d .
H4 H 0.2249 -0.5382 0.2904 0.134 Uiso 1 1 calc R
O1 O -0.0038(2) 0.3551(5) 0.14817(14) 0.0825(12) Uani 1 1 d .
H1 H 0.0186 0.3847 0.1236 0.124 Uiso 1 1 calc R
O2 O 0.1347(3) 0.2760(4) 0.16582(13) 0.0850(10) Uani 1 1 d U
O3 O 0.1827(2) 0.1834(5) 0.25212(14) 0.0837(12) Uani 1 1 d .
H3 H 0.1951 0.2290 0.2277 0.126 Uiso 1 1 calc R
O4 O 0.3982(2) -0.0118(4) 0.33283(13) 0.0691(11) Uani 1 1 d .
O5 O 0.1052(2) 0.1074(5) 0.48811(12) 0.0772(12) Uani 1 1 d .

loop_
_atom_site_aniso_label
_atom_site_aniso_U_11
_atom_site_aniso_U_22
_atom_site_aniso_U_33
_atom_site_aniso_U_23
_atom_site_aniso_U_13
_atom_site_aniso_U_12
C1 0.068(2) 0.122(3) 0.064(2) 0.0069(19) 0.0037(19) 0.024(2)
C2 0.044(3) 0.078(4) 0.042(3) -0.009(3) -0.006(3) 0.004(3)
C3 0.036(3) 0.069(3) 0.048(3) -0.002(3) 0.005(3) -0.001(3)
C4 0.040(3) 0.054(3) 0.046(3) 0.005(3) -0.003(3) 0.003(3)
C5 0.052(4) 0.112(5) 0.072(4) 0.020(4) 0.014(3) 0.010(4)
C6 0.028(3) 0.175(7) 0.075(4) 0.036(5) 0.010(3) 0.030(4)
C7 0.048(3) 0.094(4) 0.056(4) 0.019(3) 0.007(3) 0.021(3)
C8 0.034(3) 0.054(3) 0.050(3) 0.007(3) 0.008(2) -0.002(2)
C9 0.042(3) 0.066(4) 0.060(4) 0.002(3) -0.001(3) -0.007(3)
C10 0.055(4) 0.078(4) 0.047(3) 0.003(3) -0.006(3) -0.007(3)
C11 0.056(4) 0.053(3) 0.045(3) -0.006(3) 0.000(3) -0.012(3)
C12 0.050(3) 0.066(3) 0.057(4) 0.014(3) -0.003(3) -0.002(3)
C13 0.068(4) 0.118(4) 0.082(4) 0.045(3) -0.020(2) -0.008(3)
C14 0.068(4) 0.118(4) 0.082(4) 0.045(3) -0.020(2) -0.008(3)
C15 0.084(5) 0.160(7) 0.056(4) 0.027(4) -0.001(4) -0.002(5)
C16 0.125(6) 0.062(4) 0.143(7) -0.007(4) 0.009(5) -0.022(4)
C17 0.069(4) 0.053(4) 0.085(5) -0.002(3) 0.004(4) -0.021(3)
C18 0.075(5) 0.052(4) 0.099(6) -0.001(4) -0.011(4) -0.011(4)
C19 0.093(5) 0.054(3) 0.072(4) -0.011(3) 0.011(4) 0.016(4)
C20 0.053(4) 0.042(3) 0.076(4) 0.000(3) -0.004(3) -0.008(3)
C21 0.046(3) 0.042(3) 0.056(3) -0.002(3) 0.009(3) -0.008(3)
C22 0.058(4) 0.062(3) 0.062(4) 0.015(3) 0.001(3) -0.002(3)
C23 0.165(9) 0.099(6) 0.107(7) -0.036(5) -0.004(6) -0.017(6)
C24 0.238(12) 0.183(10) 0.124(8) -0.004(7) 0.018(8) -0.045(9)
C25 0.039(3) 0.046(3) 0.063(4) -0.009(3) 0.005(3) -0.003(2)
C26 0.046(2) 0.060(2) 0.068(3) 0.006(2) 0.007(2) -0.007(2)
C27 0.046(2) 0.060(2) 0.068(3) 0.006(2) 0.007(2) -0.007(2)
C28 0.043(3) 0.040(3) 0.067(4) 0.006(3) -0.004(3) -0.005(3)
C29 0.050(3) 0.045(3) 0.049(3) 0.005(3) 0.016(3) 0.008(3)
C30 0.045(3) 0.046(3) 0.052(3) -0.003(3) 0.013(3) 0.002(3)
C31 0.035(3) 0.046(3) 0.043(3) 0.013(2) 0.004(2) 0.006(2)
C32 0.074(4) 0.050(3) 0.093(5) -0.012(3) 0.017(3) -0.011(3)
C33 0.100(6) 0.115(5) 0.117(6) 0.013(5) 0.053(5) -0.040(5)
C34 0.163(9) 0.194(9) 0.187(10) 0.044(7) 0.063(7) -0.088(8)
N1 0.039(2) 0.052(2) 0.056(3) 0.008(2) -0.003(2) -0.002(2)
N2 0.046(3) 0.056(3) 0.044(3) 0.006(2) 0.001(2) -0.003(2)
N3 0.091(4) 0.064(3) 0.112(4) 0.018(3) 0.021(3) -0.027(3)
N4 0.111(5) 0.086(4) 0.137(6) -0.055(4) 0.006(4) -0.017(4)
O1 0.059(3) 0.124(3) 0.064(3) 0.025(3) 0.004(2) 0.015(2)
O2 0.068(2) 0.122(3) 0.064(2) 0.0069(19) 0.0037(19) 0.024(2)
O3 0.055(3) 0.127(4) 0.071(3) 0.017(3) 0.015(2) 0.025(2)
O4 0.075(3) 0.062(2) 0.073(3) -0.015(2) 0.023(2) -0.010(2)
O5 0.049(2) 0.130(3) 0.054(2) -0.002(2) 0.0135(19) -0.002(2)

loop_
_atom_type_symbol
_atom_type_description
_atom_type_scat_dispersion_real
_atom_type_scat_dispersion_imag
_atom_type_scat_source
C C 0.0033 0.0016 'International Tables Vol C Tables 4.2.6.8 and 6.1.1.4'
H H 0.0000 0.0000 'International Tables Vol C Tables 4.2.6.8 and 6.1.1.4'
N N 0.0061 0.0033 'International Tables Vol C Tables 4.2.6.8 and 6.1.1.4'
O O 0.0106 0.0060 'International Tables Vol C Tables 4.2.6.8 and 6.1.1.4'

loop_
_geom_angle_atom_site_label_1
_geom_angle_atom_site_label_2
_geom_angle_atom_site_label_3
_geom_angle
O2 C1 O1 120.7(6)
O2 C1 C2 123.0(6)
O1 C1 C2 116.3(6)
C7 C2 C3 120.7(5)
C7 C2 C1 119.8(5)
C3 C2 C1 119.5(5)
O3 C3 C4 116.1(5)
O3 C3 C2 122.7(5)
C4 C3 C2 121.1(4)
C3 C4 C5 117.9(5)
C3 C4 C8 119.7(4)
C5 C4 C8 122.4(5)
C4 C5 C6 121.3(5)
C4 C5 H5 119.3
C6 C5 H5 119.3
C7 C6 C5 118.7(5)
C7 C6 H6 120.6
C5 C6 H6 120.6
C2 C7 C6 120.2(5)
C2 C7 H7 119.9
C6 C7 H7 119.9
N1 C8 C4 120.2(4)
N1 C8 H8 119.9
C4 C8 H8 119.9
O5 C9 N2 125.4(5)
O5 C9 C10 129.3(5)
N2 C9 C10 105.2(4)
C15 C10 C11 120.1(6)
C15 C10 C9 130.1(6)
C11 C10 C9 109.6(5)
C12 C11 C10 121.5(5)
C12 C11 C31 128.0(5)
C10 C11 C31 110.5(5)
C13 C12 C11 117.6(5)
C13 C12 H12 121.2
C11 C12 H12 121.2
C12 C13 C14 121.1(6)
C12 C13 H13 119.5
C14 C13 H13 119.5
C13 C14 C15 122.5(6)
C13 C14 H14 118.8
C15 C14 H14 118.8
C10 C15 C14 117.3(6)
C10 C15 H15 121.4
C14 C15 H15 121.4
C17 C16 H16A 109.5
C17 C16 H16B 109.5
H16A C16 H16B 109.5
C17 C16 H16C 109.5
H16A C16 H16C 109.5
H16B C16 H16C 109.5
C18 C17 C22 120.0(5)
C18 C17 C16 117.6(5)
C22 C17 C16 122.4(6)
C17 C18 N4 121.6(6)
C17 C18 C19 118.2(6)
N4 C18 C19 120.2(6)
C18 C19 C20 119.2(5)
C18 C19 H19 120.4
C20 C19 H19 120.4
C21 C20 O4 124.3(4)
C21 C20 C19 122.4(5)
O4 C20 C19 113.3(5)
C20 C21 C22 116.8(5)
C20 C21 C31 121.5(4)
C22 C21 C31 121.7(5)
C21 C22 C17 123.4(5)
C21 C22 H22 118.3
C17 C22 H22 118.3
C24 C23 N4 110.3(9)
C24 C23 H23A 109.6
N4 C23 H23A 109.6
C24 C23 H23B 109.6
N4 C23 H23B 109.6
H23A C23 H23B 108.1
C23 C24 H24A 109.5
C23 C24 H24B 109.5
H24A C24 H24B 109.5
C23 C24 H24C 109.5
H24A C24 H24C 109.5
H24B C24 H24C 109.5
C30 C25 O4 124.3(4)
C30 C25 C26 122.1(5)
O4 C25 C26 113.6(4)
C27 C26 C25 119.9(5)
C27 C26 H26 120.0
C25 C26 H26 120.0
C26 C27 N3 121.0(5)
C26 C27 C28 120.4(5)
N3 C27 C28 118.6(5)
C29 C28 C27 115.5(4)
C29 C28 C32 122.0(5)
C27 C28 C32 122.5(4)
C28 C29 C30 125.2(4)
C28 C29 H29 117.4
C30 C29 H29 117.4
C25 C30 C29 116.9(4)
C25 C30 C31 120.6(4)
C29 C30 C31 122.5(4)
C21 C31 N2 111.8(4)
C21 C31 C30 111.8(4)
N2 C31 C30 111.3(4)
C21 C31 C11 111.4(4)
N2 C31 C11 98.8(4)
C30 C31 C11 111.1(4)
C28 C32 H32A 109.5
C28 C32 H32B 109.5
H32A C32 H32B 109.5
C28 C32 H32C 109.5
H32A C32 H32C 109.5
H32B C32 H32C 109.5
N3 C33 C34 110.2(6)
N3 C33 H33A 109.6
C34 C33 H33A 109.6
N3 C33 H33B 109.6
C34 C33 H33B 109.6
H33A C33 H33B 108.1
C33 C34 H34A 109.5
C33 C34 H34B 109.5
H34A C34 H34B 109.5
C33 C34 H34C 109.5
H34A C34 H34C 109.5
H34B C34 H34C 109.5
C8 N1 N2 118.9(4)
N1 N2 C9 116.1(4)
N1 N2 C31 128.0(4)
C9 N2 C31 115.8(4)
C27 N3 C33 123.4(5)
C27 N3 H3A 118.3
C33 N3 H3A 118.3
C18 N4 C23 125.8(6)
C18 N4 H4 117.1
C23 N4 H4 117.1
C1 O1 H1 109.5
C3 O3 H3 109.5
C25 O4 C20 116.3(4)

loop_
_geom_bond_atom_site_label_1
_geom_bond_atom_site_label_2
_geom_bond_distance
C1 O2 1.232(6)
C1 O1 1.304(6)
C1 C2 1.435(7)
C2 C7 1.376(6)
C2 C3 1.388(6)
C3 O3 1.349(5)
C3 C4 1.387(6)
C4 C5 1.393(6)
C4 C8 1.446(6)
C5 C6 1.418(7)
C5 H5 0.9300
C6 C7 1.383(6)
C6 H6 0.9300
C7 H7 0.9300
C8 N1 1.289(5)
C8 H8 0.9300
C9 O5 1.221(5)
C9 N2 1.394(6)
C9 C10 1.463(7)
C10 C15 1.385(7)
C10 C11 1.417(6)
C11 C12 1.385(6)
C11 C31 1.539(6)
C12 C13 1.376(7)
C12 H12 0.9300
C13 C14 1.381(8)
C13 H13 0.9300
C14 C15 1.385(8)
C14 H14 0.9300
C15 H15 0.9300
C16 C17 1.473(7)
C16 H16A 0.9600
C16 H16B 0.9600
C16 H16C 0.9600
C17 C18 1.365(7)
C17 C22 1.386(7)
C18 N4 1.371(7)
C18 C19 1.399(7)
C19 C20 1.429(6)
C19 H19 0.9300
C20 C21 1.330(6)
C20 O4 1.397(5)
C21 C22 1.381(6)
C21 C31 1.489(6)
C22 H22 0.9300
C23 C24 1.403(9)
C23 N4 1.461(8)
C23 H23A 0.9700
C23 H23B 0.9700
C24 H24A 0.9600
C24 H24B 0.9600
C24 H24C 0.9600
C25 C30 1.344(6)
C25 O4 1.387(5)
C25 C26 1.401(6)
C26 C27 1.364(6)
C26 H26 0.9300
C27 N3 1.409(6)
C27 C28 1.439(6)
C28 C29 1.370(6)
C28 C32 1.503(6)
C29 C30 1.393(6)
C29 H29 0.9300
C30 C31 1.512(6)
C31 N2 1.496(5)
C32 H32A 0.9600
C32 H32B 0.9600
C32 H32C 0.9600
C33 N3 1.432(6)
C33 C34 1.512(8)
C33 H33A 0.9700
C33 H33B 0.9700
C34 H34A 0.9600
C34 H34B 0.9600
C34 H34C 0.9600
N1 N2 1.387(5)
N3 H3A 0.8600
N4 H4 0.8600
O1 H1 0.8200
O3 H3 0.8200

loop_
_geom_torsion_atom_site_label_1
_geom_torsion_atom_site_label_2
_geom_torsion_atom_site_label_3
_geom_torsion_atom_site_label_4
_geom_torsion
O2 C1 C2 C7 178.8(6)
O1 C1 C2 C7 -1.0(8)
O2 C1 C2 C3 0.7(9)
O1 C1 C2 C3 -179.2(5)
C7 C2 C3 O3 -179.5(5)
C1 C2 C3 O3 -1.3(8)
C7 C2 C3 C4 -1.4(8)
C1 C2 C3 C4 176.8(5)
O3 C3 C4 C5 -178.9(5)
C2 C3 C4 C5 2.9(7)
O3 C3 C4 C8 0.1(7)
C2 C3 C4 C8 -178.2(5)
C3 C4 C5 C6 -3.3(9)
C8 C4 C5 C6 177.8(5)
C4 C5 C6 C7 2.1(10)
C3 C2 C7 C6 0.1(8)
C1 C2 C7 C6 -178.1(6)
C5 C6 C7 C2 -0.4(9)
C3 C4 C8 N1 173.4(4)
C5 C4 C8 N1 -7.7(7)
O5 C9 C10 C15 0.8(10)
N2 C9 C10 C15 -177.5(6)
O5 C9 C10 C11 175.8(5)
N2 C9 C10 C11 -2.6(6)
C15 C10 C11 C12 -2.1(8)
C9 C10 C11 C12 -177.7(4)
C15 C10 C11 C31 178.8(5)
C9 C10 C11 C31 3.3(6)
C10 C11 C12 C13 0.6(7)
C31 C11 C12 C13 179.5(5)
C11 C12 C13 C14 0.6(8)
C12 C13 C14 C15 -0.4(10)
C11 C10 C15 C14 2.3(9)
C9 C10 C15 C14 176.8(6)
C13 C14 C15 C10 -1.1(10)
C22 C17 C18 N4 179.7(5)
C16 C17 C18 N4 -2.9(9)
C22 C17 C18 C19 -0.4(9)
C16 C17 C18 C19 177.0(5)
C17 C18 C19 C20 0.8(9)
N4 C18 C19 C20 -179.3(5)
C18 C19 C20 C21 -0.7(8)
C18 C19 C20 O4 -179.4(5)
O4 C20 C21 C22 178.8(4)
C19 C20 C21 C22 0.1(8)
O4 C20 C21 C31 -3.8(8)
C19 C20 C21 C31 177.6(5)
C20 C21 C22 C17 0.3(8)
C31 C21 C22 C17 -177.2(5)
C18 C17 C22 C21 -0.1(9)
C16 C17 C22 C21 -177.4(5)
C30 C25 C26 C27 -1.6(8)
O4 C25 C26 C27 179.4(5)
C25 C26 C27 N3 -178.2(5)
C25 C26 C27 C28 1.5(8)
C26 C27 C28 C29 -0.7(7)
N3 C27 C28 C29 179.0(5)
C26 C27 C28 C32 177.2(5)
N3 C27 C28 C32 -3.1(7)
C27 C28 C29 C30 0.0(7)
C32 C28 C29 C30 -178.0(5)
O4 C25 C30 C29 179.8(4)
C26 C25 C30 C29 0.8(7)
O4 C25 C30 C31 2.6(8)
C26 C25 C30 C31 -176.4(4)
C28 C29 C30 C25 -0.1(8)
C28 C29 C30 C31 177.1(5)
C20 C21 C31 N2 136.7(5)
C22 C21 C31 N2 -45.9(6)
C20 C21 C31 C30 11.1(6)
C22 C21 C31 C30 -171.5(4)
C20 C21 C31 C11 -113.8(5)
C22 C21 C31 C11 63.5(6)
C25 C30 C31 C21 -10.5(6)
C29 C30 C31 C21 172.4(4)
C25 C30 C31 N2 -136.4(5)
C29 C30 C31 N2 46.5(6)
C25 C30 C31 C11 114.5(5)
C29 C30 C31 C11 -62.5(6)
C12 C11 C31 C21 60.9(6)
C10 C11 C31 C21 -120.2(5)
C12 C11 C31 N2 178.6(4)
C10 C11 C31 N2 -2.5(5)
C12 C11 C31 C30 -64.5(6)
C10 C11 C31 C30 114.5(4)
C4 C8 N1 N2 179.6(4)
C8 N1 N2 C9 -178.9(4)
C8 N1 N2 C31 -2.3(6)
O5 C9 N2 N1 -0.5(7)
C10 C9 N2 N1 177.9(4)
O5 C9 N2 C31 -177.5(5)
C10 C9 N2 C31 0.9(5)
C21 C31 N2 N1 -58.4(6)
C30 C31 N2 N1 67.5(6)
C11 C31 N2 N1 -175.7(4)
C21 C31 N2 C9 118.2(4)
C30 C31 N2 C9 -115.9(4)
C11 C31 N2 C9 0.9(5)
C26 C27 N3 C33 -3.8(9)
C28 C27 N3 C33 176.5(6)
C34 C33 N3 C27 173.6(6)
C17 C18 N4 C23 -169.9(7)
C19 C18 N4 C23 10.2(11)
C24 C23 N4 C18 -90.9(9)
C30 C25 O4 C20 5.7(7)
C26 C25 O4 C20 -175.3(4)
C21 C20 O4 C25 -5.2(7)
C19 C20 O4 C25 173.6(4)

loop_
_platon_squeeze_void_nr
_platon_squeeze_void_average_x
_platon_squeeze_void_average_y
_platon_squeeze_void_average_z
_platon_squeeze_void_volume
_platon_squeeze_void_count_electrons
_platon_squeeze_void_content
1 0.000 0.000 0.000 459 79 ' '
2 1.000 0.500 0.500 459 79 ' '
